data_4321126
loop_
_publ_author_name
'Antonis T. Vlahos'
'Evagelos I. Tolis'
'Catherine P. Raptopoulou'
'Alexandros Tsohos'
'Michael P. Sigalas'
'Aris Terzis'
'Themistoklis A. Kabanos'

_publ_section_title
;
 Model Investigations of Vanadium-Protein Interactions: Novel
 Vanadium(III) and Oxovanadium(IV) Compounds with the Diamidate Ligand
 1,2-Bis(2-pyridinecarboxamide)benzene (H2bpb)
;
_journal_name_full 'Inorganic Chemistry'
_journal_page_first 2977
_journal_page_last 2985
_journal_paper_doi 10.1021/ic990837z
_journal_volume 39
_journal_year 2000
_chemical_formula_sum 'C41.96 H43.48 Cl4 N8 O9.01 V2'
_chemical_formula_weight 1047.71
_chemical_name_systematic
; 
 ? 
;
_space_group_IT_number 2
_symmetry_cell_setting triclinic
_symmetry_space_group_name_Hall '-P 1'
_symmetry_space_group_name_H-M 'P -1'
_atom_sites_solution_hydrogens geom
_atom_sites_solution_primary direct
_atom_sites_solution_secondary difmap
_audit_creation_method SHELXL
_cell_angle_alpha 99.013(5)
_cell_angle_beta 104.728(7)
_cell_angle_gamma 102.992(7)
_cell_formula_units_Z 1
_cell_length_a 9.140(2)
_cell_length_b 11.058(2)
_cell_length_c 14.175(2)
_cell_measurement_reflns_used 25
_cell_measurement_temperature 298
_cell_measurement_theta_max 27
_cell_measurement_theta_min 12
_cell_volume 1314.9(4)
_computing_cell_refinement 'Program LEAST (UCLA Crystallographic package, C.E.Strouse 1994)'
_computing_data_collection 'Program COLLECT (UCLA Crystallographic package, C.E.Strouse 1994)'
_computing_data_reduction 'Program REDUCE (UCLA Crystallographic package, C.E.Strouse 1994)'
_computing_molecular_graphics ORTEP
_computing_structure_refinement 'SHELXL-93 (Sheldrick, 1993)'
_computing_structure_solution 'SHELXS-86 (Sheldrick, 1990)'
_diffrn_ambient_temperature 298
_diffrn_measurement_device 'P21 Nicolet diffractometer upgraded by Crystal Logic'
_diffrn_measurement_method 'theta-2theta scans'
_diffrn_radiation_monochromator Ni-filter
_diffrn_radiation_source 'fine-focus sealed tube'
_diffrn_radiation_type CuK\a
_diffrn_radiation_wavelength 1.5418
_diffrn_reflns_av_R_equivalents 0.0306
_diffrn_reflns_av_sigmaI/netI 0.0461
_diffrn_reflns_number 4063
_diffrn_reflns_theta_max 59
_diffrn_reflns_theta_min 0
_diffrn_standards_decay_% -3.0
_diffrn_standards_interval_count 97
_diffrn_standards_number 3
_exptl_absorpt_coefficient_mu 5.16
_exptl_absorpt_correction_T_max 1.00
_exptl_absorpt_correction_T_min 0.95
_exptl_absorpt_correction_type 'psi-scan empirical'
_exptl_crystal_colour green
_exptl_crystal_density_diffrn 1.416
_exptl_crystal_density_meas 1.40
_exptl_crystal_density_method 'floating method'
_exptl_crystal_description parallelipiped
_exptl_crystal_F_000 537
_exptl_crystal_size_max 0.50
_exptl_crystal_size_mid 0.20
_exptl_crystal_size_min 0.10
_refine_diff_density_max 0.517
_refine_diff_density_min -0.466
_refine_diff_density_rms 0.070
_refine_ls_extinction_method none
_refine_ls_goodness_of_fit_all 1.066
_refine_ls_goodness_of_fit_obs 1.080
_refine_ls_matrix_type full
_refine_ls_number_parameters 465
_refine_ls_number_reflns 3766
_refine_ls_number_restraints 1
_refine_ls_restrained_S_all 1.062
_refine_ls_restrained_S_obs 1.084
_refine_ls_R_factor_all 0.1068
_refine_ls_R_factor_obs 0.0638
_refine_ls_shift/esd_max 0.189
_refine_ls_shift/esd_mean 0.004
_refine_ls_structure_factor_coef Fsqd
_refine_ls_weighting_details 'w=1/[\s^2^(Fo^2^)+(0.1156P)^2^+0.6091P] where P=(Fo^2^+2Fc^2^)/3'
_refine_ls_weighting_scheme calc
_refine_ls_wR_factor_all 0.1976
_refine_ls_wR_factor_obs 0.1627
_reflns_number_observed 2491
_reflns_number_total 4189
_reflns_observed_criterion >2sigma(I)
_cod_data_source_file ic990837z_1.cif
_cod_data_source_block shel93
_cod_depositor_comments
;
The following automatic conversions were performed:

'_refine_ls_weighting_scheme' value 'calc
w=1/[\s^2^(Fo^2^)+(0.1156P)^2^+0.6091P] where P=(Fo^2^+2Fc^2^)/3' was
changed to 'calc'. New tag '_refine_ls_weighting_details' was
created. The value of the new tag was set to
'w=1/[\s^2^(Fo^2^)+(0.1156P)^2^+0.6091P] where P=(Fo^2^+2Fc^2^)/3'.

Automatic conversion script
Id: cif_fix_values 3143 2015-03-26 13:38:13Z robertas 
;
_cod_original_formula_sum 'C41.96 H43.48 N8 O9.01 Cl4 V2'
_cod_database_code 4321126

loop_
_symmetry_equiv_pos_as_xyz
'x, y, z'
'-x, -y, -z'

loop_
_atom_site_aniso_label
_atom_site_aniso_U_11
_atom_site_aniso_U_22
_atom_site_aniso_U_33
_atom_site_aniso_U_23
_atom_site_aniso_U_13
_atom_site_aniso_U_12
V 0.061(1) 0.052(1) 0.036(1) 0.016(1) 0.009(1) 0.015(1)
Cl 0.074(1) 0.060(1) 0.044(1) 0.007(1) -0.003(1) 0.013(1)
O 0.066(3) 0.061(3) 0.057(3) 0.012(3) 0.013(3) -0.002(3)
N1 0.057(2) 0.050(2) 0.036(2) 0.014(2) -0.001(2) 0.013(2)
O1 0.055(2) 0.058(2) 0.041(2) 0.002(2) 0.009(2) 0.015(2)
O2 0.062(2) 0.057(2) 0.048(2) 0.025(2) 0.020(2) 0.022(2)
N4 0.060(3) 0.053(2) 0.034(2) 0.016(2) 0.012(2) 0.008(2)
C1 0.065(4) 0.059(4) 0.052(4) 0.013(3) -0.010(3) 0.017(3)
C2 0.060(4) 0.079(4) 0.063(4) 0.020(3) -0.007(3) 0.025(3)
C3 0.064(4) 0.073(4) 0.062(4) 0.020(3) 0.006(3) 0.033(3)
C4 0.063(3) 0.054(3) 0.044(3) 0.010(3) 0.006(3) 0.021(3)
C5 0.053(3) 0.048(3) 0.042(3) 0.020(2) 0.012(2) 0.012(2)
C6 0.054(3) 0.043(3) 0.035(2) 0.014(2) 0.008(2) 0.013(2)
N2 0.047(2) 0.042(2) 0.038(2) 0.014(2) 0.009(2) 0.016(2)
C7 0.045(3) 0.039(3) 0.037(3) 0.010(2) 0.007(2) 0.013(2)
C8 0.053(3) 0.056(3) 0.041(3) 0.018(2) 0.008(2) 0.012(2)
C9 0.055(3) 0.059(4) 0.054(3) 0.017(3) 0.015(3) 0.013(3)
C10 0.048(3) 0.072(4) 0.056(3) 0.022(3) 0.009(3) 0.022(3)
C11 0.051(3) 0.060(3) 0.045(3) 0.022(3) 0.008(3) 0.017(3)
C12 0.051(3) 0.036(3) 0.039(2) 0.013(2) 0.012(2) 0.014(2)
N3 0.050(2) 0.057(3) 0.045(2) 0.026(2) 0.015(2) 0.024(2)
C13 0.053(3) 0.049(3) 0.037(3) 0.017(2) 0.010(2) 0.014(3)
C14 0.062(3) 0.051(3) 0.035(3) 0.014(2) 0.013(3) 0.019(3)
C15 0.073(4) 0.069(4) 0.065(4) 0.032(3) 0.030(3) 0.030(3)
C16 0.078(4) 0.092(4) 0.073(4) 0.043(4) 0.040(4) 0.043(4)
C17 0.067(4) 0.086(4) 0.058(4) 0.027(3) 0.027(3) 0.025(3)
C18 0.065(4) 0.071(4) 0.041(3) 0.023(3) 0.015(3) 0.006(3)
Cl2 0.070(1) 0.057(1) 0.057(1) 0.022(1) 0.021(1) 0.029(1)
OW 0.107(13) 0.100(12) 0.118(14) -0.013(10) 0.041(10) 0.041(9)
CM2 0.119(12) 0.040(11) 0.087(15) 0.007(12) 0.044(14) 0.014(12)
OM2 0.100(11) 0.083(17) 0.127(19) -0.018(17) -0.010(15) 0.019(14)
OM3 0.110(11) 0.151(38) 0.051(20) 0.000(23) -0.004(20) 0.042(25)
CM3 0.139(16) 0.051(15) 0.107(23) 0.021(20) 0.093(19) 0.015(19)
O21 0.226(34) 0.093(15) 0.078(11) -0.034(14) 0.000(20) 0.032(19)
C22 0.131(32) 0.134(13) 0.099(16) -0.064(15) -0.070(25) 0.011(25)
C23 0.238(61) 0.212(21) 0.060(12) 0.007(28) -0.020(34) -0.119(53)
C24 0.311(61) 0.136(16) 0.071(15) 0.031(27) 0.062(42) 0.115(47)
C25 0.070(20) 0.127(17) 0.085(14) -0.064(14) -0.078(15) 0.035(15)
O31 0.380(53) 0.132(13) 0.082(11) 0.007(16) 0.032(25) -0.001(28)
C32 0.114(22) 0.127(11) 0.087(11) 0.010(17) -0.045(18) -0.047(20)
C33 0.151(30) 0.136(13) 0.100(11) 0.070(14) 0.028(20) -0.009(40)
C34 0.184(51) 0.129(12) 0.116(14) -0.004(27) 0.072(36) 0.011(40)
C35 0.107(29) 0.155(20) 0.095(11) -0.017(23) -0.005(23) 0.017(27)

loop_
_atom_site_label
_atom_site_type_symbol
_atom_site_fract_x
_atom_site_fract_y
_atom_site_fract_z
_atom_site_U_iso_or_equiv
_atom_site_thermal_displace_type
_atom_site_occupancy
_atom_site_calc_flag
_atom_site_refinement_flags
_atom_site_disorder_group
V V 0.1154(1) 0.9363(1) 0.3114(1) 0.050(1) Uani 1 d . .
Cl Cl 0.3219(3) 01.0838(2) 0.4331(1) 0.064(1) Uani 1 d . .
ClA Cl -0.0118(11) 0.7870(9) 0.3692(7) 0.060(1) Uani 1 d . .
O O 0.0522(7) 0.8430(6) 0.3761(4) 0.066(2) Uani 1 d . .
OA O 0.2483(30) 1.0267(25) 0.4184(19) 0.060(1) Uani 1 d . .
N1 N 0.2642(6) 0.8356(4) 0.2628(3) 0.051(1) Uani 1 d . .
O1 O -0.0217(5) 0.8303(4) 0.1693(3) 0.053(1) Uani 1 d . .
O2 O 0.1533(5) 1.0738(4) 0.2203(3) 0.053(1) Uani 1 d . .
N4 N -0.0476(5) 1.0423(4) 0.3206(3) 0.050(1) Uani 1 d . .
C1 C 0.4050(8) 0.8305(6) 0.3183(5) 0.064(2) Uani 1 d . .
C2 C 0.4839(8) 0.7487(7) 0.2874(5) 0.071(2) Uani 1 d . .
C3 C 0.4190(8) 0.6664(7) 0.1943(5) 0.066(2) Uani 1 d . .
C4 C 0.2715(7) 0.6691(6) 0.1360(4) 0.055(1) Uani 1 d . .
C5 C 0.1993(6) 0.7541(5) 0.1716(4) 0.047(1) Uani 1 d . .
C6 C 0.0414(6) 0.7654(5) 0.1192(4) 0.044(1) Uani 1 d . .
N2 N -0.0250(5) 0.7095(4) 0.0243(3) 0.042(1) Uani 1 d . .
C7 C -0.1830(6) 0.7004(5) -0.0310(4) 0.041(1) Uani 1 d . .
C8 C -0.3049(7) 0.6632(5) 0.0087(4) 0.051(1) Uani 1 d . .
C9 C -0.4588(7) 0.6470(6) -0.0475(5) 0.056(1) Uani 1 d . .
C10 C -0.4893(7) 0.6679(6) -0.1442(5) 0.058(2) Uani 1 d . .
C11 C -0.3696(7) 0.7050(6) -0.1833(4) 0.052(1) Uani 1 d . .
C12 C -0.2146(6) 0.7221(5) -0.1274(4) 0.042(1) Uani 1 d . .
N3 N 0.0892(5) 1.2434(5) 0.1689(3) 0.047(1) Uani 1 d . .
C13 C 0.0700(6) 1.1505(5) 0.2175(4) 0.046(1) Uani 1 d . .
C14 C -0.0491(7) 1.1372(5) 0.2711(4) 0.049(1) Uani 1 d . .
C15 C -0.1519(8) 1.2110(7) 0.2735(5) 0.063(2) Uani 1 d . .
C16 C -0.2525(9) 1.1911(8) 0.3298(5) 0.072(2) Uani 1 d . .
C17 C -0.2500(8) 1.0963(7) 0.3818(5) 0.067(2) Uani 1 d . .
C18 C -0.1471(8) 1.0251(7) 0.3759(4) 0.060(2) Uani 1 d . .
Cl2 Cl 0.0965(2) 0.5536(1) -0.1291(1) 0.058(1) Uani 1 d . .
OW O 0.2357(20) 0.3848(15) -0.2691(13) 0.110(8) Uani 1 d . .
OM1 O 0.5497(20) 0.9625(48) 0.0710(32) 0.024(13) Uiso 1 d . .
CM1 C 0.3868(36) 0.9332(73) 0.0040(46) 0.032(18) Uiso 1 d . .
CM2 C 0.4906(24) 0.9921(20) 0.0789(19) 0.067(6) Uani 1 d . .
OM2 O 0.3541(28) 0.9727(23) -0.0102(20) 0.118(10) Uani 1 d . .
OM3 O 0.6331(18) 1.0071(42) 0.0771(27) 0.111(14) Uani 1 d . .
CM3 C 0.4689(31) 0.9407(34) 0.0686(38) 0.071(8) Uani 1 d . .
O21 O 0.2601(42) 0.4705(22) 0.5771(17) 0.150(13) Uani 1 d . .
C22 C 0.1941(61) 0.3847(26) 0.4695(22) 0.163(16) Uani 1 d . .
C23 C 0.2091(72) 0.4899(41) 0.4172(19) 0.216(31) Uani 1 d . .
C24 C 0.2984(86) 0.5998(28) 0.4745(21) 0.162(33) Uani 1 d . .
C25 C 0.3754(36) 0.5915(27) 0.5787(18) 0.128(11) Uani 1 d . .
O31 O 0.2193(56) 0.4074(24) 0.5002(16) 0.219(19) Uani 1 d . .
C32 C 0.2204(38) 0.3879(22) 0.3928(18) 0.139(12) Uani 1 d . .
C33 C 0.2440(47) 0.5228(25) 0.3873(18) 0.134(12) Uani 1 d . .
C34 C 0.3022(66) 0.6028(22) 0.4740(23) 0.147(21) Uani 1 d . .
C35 C 0.3208(48) 0.5416(30) 0.5605(20) 0.135(12) Uani 1 d . .
H1 H 0.4583(86) 0.8898(68) 0.3707(57) 0.083(24) Uiso 1 d . .
H2 H 0.5868(88) 0.7702(70) 0.3423(58) 0.095(24) Uiso 1 d . .
H3 H 0.4731(65) 0.5963(55) 0.1641(43) 0.057(16) Uiso 1 d . .
H4 H 0.2220(72) 0.6064(60) 0.0680(48) 0.070(19) Uiso 1 d . .
HN2 H 0.0303(66) 0.6635(54) -0.0034(43) 0.053(17) Uiso 1 d . .
H8 H -0.2782(53) 0.6559(43) 0.0797(36) 0.032(12) Uiso 1 d . .
H9 H -0.5515(73) 0.6311(56) -0.0251(45) 0.061(18) Uiso 1 d . .
H10 H -0.5910(93) 0.6721(73) -0.1722(59) 0.100(26) Uiso 1 d . .
H11 H -0.3722(60) 0.7151(49) -0.2526(42) 0.047(14) Uiso 1 d . .
HN3 H 0.0378(64) 1.2982(52) 0.1772(42) 0.048(17) Uiso 1 d . .
H15 H -0.1405(99) 1.2799(82) 0.2424(65) 0.115(30) Uiso 1 d . .
H16 H -0.3040(76) 1.2494(63) 0.3364(50) 0.071(21) Uiso 1 d . .
H17 H -0.3183(71) 1.0827(56) 0.4255(46) 0.063(18) Uiso 1 d . .
H18 H -0.1545(61) 0.9594(50) 0.4092(41) 0.046(15) Uiso 1 d . .

loop_
_atom_type_symbol
_atom_type_description
_atom_type_scat_dispersion_real
_atom_type_scat_dispersion_imag
_atom_type_scat_source
C C 0.0033 0.0016 'International Tables Vol C Tables 4.2.6.8 and 6.1.1.4'
H H 0.0000 0.0000 'International Tables Vol C Tables 4.2.6.8 and 6.1.1.4'
N N 0.0061 0.0033 'International Tables Vol C Tables 4.2.6.8 and 6.1.1.4'
O O 0.0106 0.0060 'International Tables Vol C Tables 4.2.6.8 and 6.1.1.4'
V V 0.3005 0.5294 'International Tables Vol C Tables 4.2.6.8 and 6.1.1.4'
S S 0.1246 0.1234 'International Tables Vol C Tables 4.2.6.8 and 6.1.1.4'

loop_
_geom_angle_atom_site_label_1
_geom_angle_atom_site_label_2
_geom_angle_atom_site_label_3
_geom_angle
_geom_angle_site_symmetry_1
_geom_angle_site_symmetry_3
_geom_angle_publ_flag
O V OA 87.6(9) . . ?
O V O1 99.0(2) . . ?
OA V O1 171.3(9) . . ?
O V N4 93.4(3) . . ?
OA V N4 93.1(8) . . ?
O1 V N4 92.1(2) . . ?
O V N1 98.0(3) . . ?
OA V N1 97.2(8) . . ?
O1 V N1 76.4(2) . . ?
N4 V N1 164.9(2) . . ?
O V O2 167.4(3) . . ?
OA V O2 96.4(9) . . ?
O1 V O2 78.3(2) . . ?
N4 V O2 74.5(2) . . ?
N1 V O2 93.3(2) . . ?
O V ClA 12.6(3) . . ?
OA V ClA 100.1(9) . . ?
O1 V ClA 86.6(3) . . ?
N4 V ClA 91.3(3) . . ?
N1 V ClA 97.6(3) . . ?
O2 V ClA 158.8(3) . . ?
O V Cl 100.8(2) . . ?
OA V Cl 13.3(9) . . ?
O1 V Cl 158.73(13) . . ?
N4 V Cl 94.56(14) . . ?
N1 V Cl 93.00(14) . . ?
O2 V Cl 84.02(12) . . ?
ClA V Cl 113.3(2) . . ?
OA Cl V 30(2) . . ?
O ClA V 28.7(8) . . ?
ClA O V 138.7(10) . . ?
Cl OA V 136(3) . . ?
C1 N1 C5 117.2(5) . . ?
C1 N1 V 126.5(4) . . ?
C5 N1 V 115.5(4) . . ?
C6 O1 V 117.6(3) . . ?
C13 O2 V 116.2(3) . . ?
C18 N4 C14 117.3(5) . . ?
C18 N4 V 124.3(4) . . ?
C14 N4 V 118.4(4) . . ?
N1 C1 C2 123.5(6) . . ?
C1 C2 C3 119.5(6) . . ?
C2 C3 C4 117.8(6) . . ?
C5 C4 C3 119.6(6) . . ?
N1 C5 C4 122.4(5) . . ?
N1 C5 C6 112.1(5) . . ?
C4 C5 C6 125.4(5) . . ?
O1 C6 N2 123.0(5) . . ?
O1 C6 C5 117.5(5) . . ?
N2 C6 C5 119.5(5) . . ?
C6 N2 C7 124.7(5) . . ?
C8 C7 C12 120.1(5) . . ?
C8 C7 N2 120.2(4) . . ?
C12 C7 N2 119.6(5) . . ?
C7 C8 C9 120.0(5) . . ?
C8 C9 C10 119.5(6) . . ?
C11 C10 C9 120.7(6) . . ?
C10 C11 C12 120.4(5) . . ?
C11 C12 C7 119.3(5) . . ?
C11 C12 N3 120.7(5) . 3_565 ?
C7 C12 N3 119.9(5) . 3_565 ?
C13 N3 C12 124.9(5) . 3_565 ?
O2 C13 N3 121.5(5) . . ?
O2 C13 C14 118.8(5) . . ?
N3 C13 C14 119.7(5) . . ?
N4 C14 C15 121.9(5) . . ?
N4 C14 C13 112.1(5) . . ?
C15 C14 C13 126.0(5) . . ?
C16 C15 C14 119.7(6) . . ?
C15 C16 C17 118.8(7) . . ?
C18 C17 C16 119.1(6) . . ?
N4 C18 C17 123.1(6) . . ?
CM2 OM12 CM3 45(3) . . ?
CM2 ON1 OM3 118(8) . . ?
CM3 OM1 OM3 162(10) . . ?
CM2 OM1 CM1 54(4) . . ?
CM3 OM1 CM1 37(5) . . ?
OM3 OM1 CM1 138(7) . . ?
CM2 OM1 OM2 113(6) . 3_665 ?
CM3 OM1 OM2 138(6) . 3_665 ?
OM3 OM1 OM2 39(4) . 3_665 ?
CM1 OM1 OM2 102(4) . 3_665 ?
CM2 OM1 CM1 94(6) . 3_665 ?
CM3 OM1 CM1 122(6) . 3_665 ?
OM3 OM1 CM1 49(4) . 3_665 ?
CM1 OM1 CM1 89(4) . 3_665 ?
OM2 OM1 CM1 19(2) 3_665 3-665 ?
OM2 CM1 CM3 130(10) . . ?
OM2 CM1 CM2 105(90 . . ?
CM3 CM1 CM2 27(2) . . ?
CM2 CM1 OM3 116(6) . 3_665 ?
OM2 CM1 OM1 125(8) . . ?
CM3 CM1 OM1 25(2) . . ?
CM2 CM1 OM1 29(2) . . ?
OM3 CM1 OM1 116(5) 3_665 . ?
OM2 CM1 OM1 56(7) . 3_665 ?
CM3 CM1 OM1 114(5) . 3_665 ?
CM2 CM1 OM1 94(4) . 3_665 ?
OM3 CM1 OM1 25(2) 3_665 3_665 ?
OM1 CM1 OM1 91(4) . 3_665 ?
OM2 CM1 CM2 77(8) . 3_665 ?
CM3 CM1 CM2 104(4) . 3-665 ?
CM2 CM1 CM2 91(4) . 3_665 ?
OM3 CM1 CM2 41(2) 3_665 3_665 ?
OM1 CM1 CM2 79(3) . 3_665 ?
OM1 CM1 CM2 21(2) 3_665 3_665 ?
CM3 CM2 OM1 68(4) . . ?
CM3 CM2 CM1 56(7) . . ?
OM1 CM2 CM1 98(5) . . ?
CM3 CM2 OM3 100(4) . . ?
OM1 CM2 OM3 33(4) . . ?
CM1 CM2 OM3 118(4) . . ?
CM3 CM2 OM2 79(6) . . ?
OM1 CM2 OM2 116(4) . . ?
CM1 CM2 OM2 24(4) . . ?
OM3 CM2 OM2 125(3) . . ?
CM3 CM2 OM2 103(6) . 3_665 ?
OM1 CM2 OM2 47(5) . 3_665 ?
CM1 CM2 OM2 94(4) . 3_665 ?
OM3 CM2 OM2 30(2) . 3_665 ?
OM2 CM2 OM2 95(2) . 3_665 ?
CM3 CM2 CM1 115(7) . 3_665 ?
OM1 CM2 CM1 65(5) . 3_665 ?
CM1 CM2 CM1 89(4) . 3_665 ?
OM3 CM2 CM1 45(2) . 3_665 ?
OM2 CM2 CM1 84(2) . 3_665 ?
OM2 CM2 CM1 18(2) 3_665 3_665 ?
CM1 OM2 OM3 114(10) . 3_665 ?
CM1 OM2 CM3 32(6) . . ?
OM3 OM2 CM3 128(3) 3_665 . ?
CM1 OM2 CM2 52(6) . . ?
OM3 OM2 CM2 122(3) 3_665 . ?
CM3 OM2 CM2 21.1(12) . . ?
CM1 OM2 OM1 105(8) . 3_665 ?
OM3 OM2 OM1 28(2) 3_665 3_665 ?
CM3 OM2 OM1 105(2) . 3_665 ?
CM2 OM2 OM1 95(2) . 3_665 ?
CM1 OM2 CM2 85(8) . 3_665 ?
OM3 OM2 CM2 38(2) 3_665 3_665 ?
CM3 OM2 CM2 90(2) . 3_665 ?
CM2 OM2 CM2 85(2) . 3_665 ?
OM1 OM2 CM2 20(2) 3_665 3_665 ?
OM1 OM3 OM2 113(5) . 3_665 ?
OM1 OM3 CM2 30(4) . . ?
OM2 OM3 CM2 111(3) 3_665 . ?
OM1 OM3 CM1 106(4) . 3_665 ?
OM2 OM3 CM1 23(4) 3_665 3_665 ?
CM2 OM3 CM1 94(3) . 3_665 ?
OM1 OM3 CM3 9(5) . . ?
OM2 OM3 CM3 113(3) 3_665 . ?
CM2 OM3 CM3 21.1(13) . . ?
CM1 OM3 CM3 102(3) 3_665 . ?
CM2 CM3 OM1 68(5) . . ?
OM1 CM3 CM1 118(7) . . ?
CM2 CM3 OM2 80(6) . . ?
OM1 CM3 OM2 117(6) . . ?
CM1 CM3 OM2 19(5) . . ?
CM2 CM3 OM3 59(4) . . ?
OM1 CM3 OM3 9(5) . . ?
CM1 CM3 OM3 117(5) . . ?
OM2 CM3 OM3 112(3) . . ?
C25 O21 C22 110(2) . . ?
C23 C22 O21 96(2) . . ?
C24 C23 C22 114(2) . . ?
C23 C24 C25 113(2) . . ?
C24 C25 O21 96(2) . . ?
C32 O31 C35 111(2) . . ?
C33 C32 O31 96(2) . . ?
C34 C33 C32 114(2) . . ?
C33 C34 C35 114(2) . . ?
C34 C35 O31 96(2) . . ?

loop_
_geom_bond_atom_site_label_1
_geom_bond_atom_site_label_2
_geom_bond_distance
_geom_bond_site_symmetry_2
_geom_bond_publ_flag
V O 1.593(6) . ?
V OA 1.68(3) . ?
V O1 2.078(4) . ?
V N4 2.109(5) . ?
V N1 2.116(5) . ?
V O2 2.169(4) . ?
V ClA 2.190(10) . ?
V Cl 2.298(2) . ?
Cl OA 0.77(3) . ?
ClA O 0.724(8) . ?
N1 C1 1.345(8) . ?
N1 C5 1.357(7) . ?
O1 C6 1.259(7) . ?
O2 C13 1.259(7) . ?
N4 C18 1.345(8) . ?
N4 C14 1.351(7) . ?
C1 C2 1.364(10) . ?
C2 C3 1.380(10) . ?
C3 C4 1.400(8) . ?
C4 C5 1.369(8) . ?
C5 C6 1.488(8) . ?
C6 N2 1.311(7) . ?
N2 C7 1.429(7) . ?
C7 C8 1.383(8) . ?
C7 C12 1.394(7) . ?
C8 C9 1.384(8) . ?
C9 C10 1.394(8) . ?
C10 C11 1.360(8) . ?
C11 C12 1.391(8) . ?
C12 N3 1.422(7) 3_565 ?
N3 C13 1.328(7) . ?
N3 C12 1.422(7) 3_565 ?
C13 C14 1.472(8) . ?
C14 C15 1.379(9) . ?
C15 C16 1.366(9) . ?
C16 C17 1.374(10) . ?
C17 C18 1.365(10) . ?
OM1 CM2 0.72(4) . ?
OM1 CM3 0.71(3) . ?
OM1 OM3 0.78(3) . ?
OM1 CM1 1.480(5) . ?
OM1 OM2 1.52(5) 3_665 ?
OM1 CM1 1.79(9) 3_665 ?
CM1 OM2 0.61(6) . ?
CM1 CM3 1.00(6) . ?
CM1 CM2 1.20(5) . ?
CM1 OM3 1.41(8) 3_665 ?
CM1 OM1 1.79(9) 3_665 ?
CM1 CM2 1.97(8) 3_665 ?
CM2 CM3 0.54(3) . ?
CM2 OM3 1.28(3) . ?
CM2 OM2 1.480(5) . ?
CM2 OM2 1.92(4) 3_665 ?
CM2 CM1 1.97(8) 3_665 ?
OM2 OM3 1.04(4) 3_665 ?
OM2 CM3 1.47(5) . ?
OM2 OM1 1.52(5) 3_665 ?
OM2 CM2 1.92(4) 3_665 ?
OM3 OM2 1.04(4) 3_665 ?
OM3 CM1 1.41(8) 3_665 ?
OM3 CM3 1.480(5) . ?
O21 C25 1.50(3) . ?
O21 C22 1.55(2) . ?
C22 C23 1.47(3) . ?
C23 C24 1.31(3) . ?
C24 C25 1.49(3) . ?
O31 C32 1.51(3) . ?
O31 C35 1.54(3) . ?
C32 C33 1.48(3) . ?
C33 C34 1.30(3) . ?
C34 C35 1.48(3) . ?
